data_7062297
loop_
_publ_author_name
'Soltani, Fatemeh'
'Bikas, Rahman'
'Heydari, Neda'
'Kozakiewicz-Piekarz, Anna'

_publ_section_title
;
 Dinuclear oxidovanadium complexes with dihydrazone ligands derived from
 diethyl 2,6-dimethylpyridine-3,5-dicarboxylate obtained from Hantzsch
 reaction; crystal structure and catalytic activity
;
_journal_issue 13
_journal_name_full 'New Journal of Chemistry'
_journal_page_first 6102
_journal_page_last 6113
_journal_paper_doi 10.1039/D2NJ06279H
_journal_volume 47
_journal_year 2023
_chemical_formula_moiety 'C29 H25 N5 O8 V2, 2(C H4O), H0.64 O0.32, 2(H4 N)'
_chemical_formula_sum 'C31 H41.64 N7 O10.32 V2'
_chemical_formula_weight 779.35
_space_group_crystal_system orthorhombic
_space_group_IT_number 60
_space_group_name_Hall '-P 2n 2ab'
_space_group_name_H-M_alt 'P b c n'
_atom_sites_solution_hydrogens mixed
_atom_sites_solution_primary direct
_atom_sites_solution_secondary difmap
_audit_creation_method SHELXL-2017/1
_audit_update_record
;
2023-02-13 deposited with the CCDC.	2023-02-20 downloaded from the CCDC.
;
_cell_angle_alpha 90
_cell_angle_beta 90
_cell_angle_gamma 90
_cell_formula_units_Z 4
_cell_length_a 39.6854(8)
_cell_length_b 12.6155(2)
_cell_length_c 7.4106(2)
_cell_measurement_reflns_used 6595
_cell_measurement_temperature 100(2)
_cell_measurement_theta_max 75.5350
_cell_measurement_theta_min 4.4680
_cell_volume 3710.13(14)
_computing_cell_refinement 'Oxford Diffraction CrysAlis'
_computing_data_collection 'Oxford Diffraction CrysAlis'
_computing_data_reduction 'Oxford Diffraction CrysAlis'
_computing_molecular_graphics 'Diamond software'
_computing_publication_material 'CIFTAB (Sheldrick, 2014)'
_computing_structure_refinement 'SHELXL-2017/1 (Sheldrick, 2017)'
_computing_structure_solution 'SHELXS-2014 (Sheldrick, 2014)'
_diffrn_ambient_temperature 100(2)
_diffrn_detector_area_resol_mean 10.0000
_diffrn_measured_fraction_theta_full 0.987
_diffrn_measured_fraction_theta_max 0.915
_diffrn_measurement_device_type 'XtaLAB Synergy, Dualflex, HyPix'
_diffrn_radiation_type CuK\a
_diffrn_radiation_wavelength 1.54184
_diffrn_reflns_av_R_equivalents 0.0299
_diffrn_reflns_av_unetI/netI 0.0261
_diffrn_reflns_Laue_measured_fraction_full 0.987
_diffrn_reflns_Laue_measured_fraction_max 0.915
_diffrn_reflns_limit_h_max 47
_diffrn_reflns_limit_h_min -48
_diffrn_reflns_limit_k_max 15
_diffrn_reflns_limit_k_min -7
_diffrn_reflns_limit_l_max 9
_diffrn_reflns_limit_l_min -9
_diffrn_reflns_number 13121
_diffrn_reflns_point_group_measured_fraction_full 0.987
_diffrn_reflns_point_group_measured_fraction_max 0.915
_diffrn_reflns_theta_full 67.684
_diffrn_reflns_theta_max 77.915
_diffrn_reflns_theta_min 2.227
_diffrn_source 'micro-focus sealed X-ray tube'
_exptl_absorpt_coefficient_mu 4.761
_exptl_absorpt_correction_T_max 1.00000
_exptl_absorpt_correction_T_min 0.68545
_exptl_absorpt_correction_type multi-scan
_exptl_absorpt_process_details 'CrysAlisPro 1.171.42.55a (Rigaku Oxford Diffraction, 2022)'
_exptl_crystal_colour orange
_exptl_crystal_density_diffrn 1.395
_exptl_crystal_description block
_exptl_crystal_F_000 1621
_exptl_crystal_size_max 0.111
_exptl_crystal_size_mid 0.088
_exptl_crystal_size_min 0.020
_refine_diff_density_max 0.551
_refine_diff_density_min -0.494
_refine_diff_density_rms 0.089
_refine_ls_extinction_method none
_refine_ls_goodness_of_fit_ref 1.198
_refine_ls_hydrogen_treatment constr
_refine_ls_matrix_type full
_refine_ls_number_parameters 246
_refine_ls_number_reflns 3635
_refine_ls_number_restraints 0
_refine_ls_restrained_S_all 1.198
_refine_ls_R_factor_all 0.0732
_refine_ls_R_factor_gt 0.0696
_refine_ls_shift/su_max 0.001
_refine_ls_shift/su_mean 0.000
_refine_ls_structure_factor_coef Fsqd
_refine_ls_weighting_details 'w=1/[\s^2^(Fo^2^)+(0.0555P)^2^+14.6306P] where P=(Fo^2^+2Fc^2^)/3'
_refine_ls_weighting_scheme calc
_refine_ls_wR_factor_gt 0.1805
_refine_ls_wR_factor_ref 0.1822
_reflns_Friedel_coverage 0.000
_reflns_number_gt 3330
_reflns_number_total 3635
_reflns_threshold_expression 'I > 2\s(I)'
_cod_data_source_file d2nj06279h2.cif
_cod_data_source_block fs31_3_a
_cod_depositor_comments 'Adding full bibliography for 7062297--7062298.cif.'
_cod_database_code 7062297
_shelx_shelxl_version_number 2017/1
_shelx_space_group_comment
;
The symmetry employed for this shelxl refinement is uniquely defined
by the following loop, which should always be used as a source of
symmetry information in preference to the above space-group names.
They are only intended as comments.
;
_shelx_estimated_absorpt_t_min 0.620
_shelx_estimated_absorpt_t_max 0.911

loop_
_space_group_symop_operation_xyz
'x, y, z'
'-x+1/2, -y+1/2, z+1/2'
'-x, y, -z+1/2'
'x+1/2, -y+1/2, -z'
'-x, -y, -z'
'x-1/2, y-1/2, -z-1/2'
'x, -y, z-1/2'
'-x-1/2, y-1/2, z'

loop_
_atom_site_label
_atom_site_type_symbol
_atom_site_fract_x
_atom_site_fract_y
_atom_site_fract_z
_atom_site_U_iso_or_equiv
_atom_site_adp_type
_atom_site_occupancy
_atom_site_site_symmetry_order
_atom_site_calc_flag
_atom_site_refinement_flags_posn
_atom_site_refinement_flags_adp
_atom_site_refinement_flags_occupancy
_atom_site_disorder_assembly
_atom_site_disorder_group
V1 V 0.40048(2) 0.77544(5) 0.72666(10) 0.0227(2) Uani 1 1 d . . . . .
C1 C 0.29546(12) 0.9091(4) 0.7864(7) 0.0405(11) Uani 1 1 d . . . . .
H1A H 0.316500 0.935751 0.827272 0.049 Uiso 1 1 calc R U . . .
C2 C 0.26615(12) 0.9687(4) 0.8139(7) 0.0413(12) Uani 1 1 d . . . . .
H2A H 0.267182 1.034035 0.877390 0.050 Uiso 1 1 calc R U . . .
C3 C 0.23578(12) 0.9321(4) 0.7483(7) 0.0376(11) Uani 1 1 d . . . . .
H3A H 0.215888 0.972916 0.764607 0.045 Uiso 1 1 calc R U . . .
C4 C 0.23431(12) 0.8365(4) 0.6591(8) 0.0447(13) Uani 1 1 d . . . . .
H4A H 0.213355 0.811647 0.613947 0.054 Uiso 1 1 calc R U . . .
C5 C 0.26327(11) 0.7760(4) 0.6346(8) 0.0390(11) Uani 1 1 d . . . . .
H5A H 0.262066 0.710178 0.572801 0.047 Uiso 1 1 calc R U . . .
C6 C 0.29419(11) 0.8125(4) 0.7012(6) 0.0308(9) Uani 1 1 d . . . . .
C7 C 0.32603(10) 0.7493(3) 0.6807(6) 0.0278(9) Uani 1 1 d . . . . .
O8 O 0.35279(7) 0.7962(3) 0.7444(5) 0.0423(9) Uani 1 1 d . . . . .
C9 C 0.32661(10) 0.6499(4) 0.6126(6) 0.0291(9) Uani 1 1 d . . . . .
H9A H 0.306365 0.622864 0.561955 0.035 Uiso 1 1 calc R U . . .
C10 C 0.35533(10) 0.5833(3) 0.6115(6) 0.0235(8) Uani 1 1 d . . . . .
N11 N 0.38522(8) 0.6203(3) 0.6596(5) 0.0228(7) Uani 1 1 d . . . . .
N12 N 0.41042(8) 0.5421(3) 0.6665(5) 0.0247(7) Uani 1 1 d . . . . .
C13 C 0.43831(10) 0.5853(3) 0.7191(5) 0.0218(8) Uani 1 1 d . . . . .
O14 O 0.44044(7) 0.6869(2) 0.7589(4) 0.0298(7) Uani 1 1 d . . . . .
C15 C 0.35131(10) 0.4682(3) 0.5668(7) 0.0300(9) Uani 1 1 d . . . . .
H15A H 0.329214 0.456574 0.511130 0.045 Uiso 1 1 calc R U . . .
H15B H 0.353023 0.426055 0.677498 0.045 Uiso 1 1 calc R U . . .
H15C H 0.369057 0.446637 0.482474 0.045 Uiso 1 1 calc R U . . .
C16 C 0.46962(9) 0.5215(3) 0.7370(5) 0.0217(8) Uani 1 1 d . . . . .
C17 C 0.47044(10) 0.4107(3) 0.7436(5) 0.0227(8) Uani 1 1 d . . . . .
C18 C 0.43977(10) 0.3408(3) 0.7462(6) 0.0289(9) Uani 1 1 d . . . . .
H18A H 0.421865 0.375268 0.815829 0.043 Uiso 1 1 calc R U . . .
H18B H 0.445443 0.272679 0.801981 0.043 Uiso 1 1 calc R U . . .
H18C H 0.431991 0.328885 0.622284 0.043 Uiso 1 1 calc R U . . .
N19 N 0.500000 0.3584(4) 0.750000 0.0238(10) Uani 1 2 d S T P . .
C20 C 0.500000 0.5765(4) 0.750000 0.0231(11) Uani 1 2 d S T P . .
H20A H 0.499999 0.651780 0.749999 0.028 Uiso 1 2 calc R U P . .
O21 O 0.40963(9) 0.8483(3) 0.9028(5) 0.0535(11) Uani 1 1 d . . . . .
O22 O 0.41071(9) 0.8456(3) 0.5524(5) 0.0460(9) Uani 1 1 d . . . . .
C23 C 0.3453(2) 0.8539(8) 0.2376(14) 0.098(3) Uani 1 1 d . . . . .
H23A H 0.323220 0.831566 0.191910 0.148 Uiso 0.52 1 d R U P A 1
H23C H 0.342875 0.880043 0.361456 0.148 Uiso 0.52 1 d R U P A 1
H23B H 0.360790 0.793479 0.236100 0.148 Uiso 0.52 1 d R U P A 1
H23F H 0.337285 0.877495 0.119073 0.148 Uiso 0.48 1 d R U P B 2
H23E H 0.326040 0.831096 0.310829 0.148 Uiso 0.48 1 d R U P B 2
H23D H 0.360930 0.794510 0.222246 0.148 Uiso 0.48 1 d R U P B 2
O24A O 0.3586(3) 0.9385(17) 0.1231(18) 0.143(7) Uani 0.52 1 d . . P C 1
H24A H 0.375824 0.916800 0.068927 0.215 Uiso 0.52 1 calc R U P C 1
O24B O 0.3623(3) 0.9408(11) 0.327(3) 0.143(8) Uani 0.48 1 d . . P C 2
H24B H 0.348082 0.979183 0.379225 0.215 Uiso 0.48 1 calc R U P C 2
N25 N 0.43084(10) 0.9411(3) 1.2236(5) 0.0339(9) Uani 1 1 d . . . . .
H25A H 0.424498 1.006973 1.233253 0.051 Uiso 1 1 d R U . . .
H25B H 0.451898 0.917994 1.225641 0.051 Uiso 1 1 d R U . . .
H25C H 0.422458 0.913495 1.124759 0.051 Uiso 1 1 d R U . . .
H25D H 0.421088 0.914014 1.318281 0.051 Uiso 1 1 d R U . . .
O1W O 0.500000 0.8573(11) 1.250000 0.031(3) Uani 0.32 2 d S T P . .
H1WA H 0.500000 0.782577 1.250000 0.047 Uiso 0.32 2 d R U P . .
H1WB H 0.494440 0.870227 1.119080 0.047 Uiso 0.16 1 d R U P . .

loop_
_atom_site_aniso_label
_atom_site_aniso_U_11
_atom_site_aniso_U_22
_atom_site_aniso_U_33
_atom_site_aniso_U_23
_atom_site_aniso_U_13
_atom_site_aniso_U_12
V1 0.0181(4) 0.0208(4) 0.0292(4) -0.0021(3) -0.0008(3) 0.0010(3)
C1 0.027(2) 0.046(3) 0.049(3) -0.003(2) -0.008(2) 0.006(2)
C2 0.039(3) 0.040(3) 0.045(3) -0.003(2) 0.000(2) 0.014(2)
C3 0.029(2) 0.041(3) 0.043(3) 0.010(2) 0.005(2) 0.013(2)
C4 0.022(2) 0.051(3) 0.061(3) 0.008(3) 0.001(2) 0.006(2)
C5 0.021(2) 0.037(3) 0.059(3) 0.000(2) 0.002(2) 0.0039(18)
C6 0.024(2) 0.032(2) 0.037(2) 0.0072(19) 0.0023(18) 0.0030(17)
C7 0.0220(19) 0.028(2) 0.034(2) 0.0061(18) 0.0014(17) 0.0005(17)
O8 0.0161(14) 0.0330(17) 0.078(3) -0.0090(17) -0.0001(15) 0.0018(12)
C9 0.0174(18) 0.034(2) 0.036(2) -0.0018(19) -0.0015(17) -0.0016(17)
C10 0.0200(18) 0.022(2) 0.028(2) 0.0004(16) -0.0010(16) -0.0020(15)
N11 0.0185(15) 0.0227(17) 0.0271(17) 0.0010(13) 0.0004(13) 0.0021(13)
N12 0.0197(16) 0.0231(17) 0.0313(18) -0.0005(14) -0.0007(14) 0.0006(13)
C13 0.0216(19) 0.0165(18) 0.0274(19) 0.0014(15) 0.0009(16) -0.0004(14)
O14 0.0207(14) 0.0215(14) 0.0473(18) -0.0018(13) -0.0035(13) 0.0013(11)
C15 0.0227(19) 0.027(2) 0.040(2) -0.0060(19) -0.0013(18) -0.0032(16)
C16 0.0202(19) 0.0212(19) 0.0237(19) -0.0007(15) -0.0007(15) 0.0002(15)
C17 0.0205(19) 0.0218(19) 0.026(2) 0.0009(16) 0.0002(15) -0.0034(15)
C18 0.025(2) 0.0183(19) 0.044(3) -0.0023(17) 0.0007(18) -0.0036(16)
N19 0.026(2) 0.025(2) 0.020(2) 0.000 0.0010(19) 0.000
C20 0.024(3) 0.019(3) 0.026(3) 0.000 -0.003(2) 0.000
O21 0.043(2) 0.064(3) 0.053(2) -0.0255(19) -0.0197(18) 0.0268(18)
O22 0.046(2) 0.0343(18) 0.057(2) 0.0167(16) 0.0201(17) 0.0147(15)
C23 0.057(4) 0.114(7) 0.124(8) -0.046(6) 0.019(5) -0.017(5)
O24A 0.049(6) 0.30(2) 0.076(8) -0.019(11) 0.021(5) -0.040(9)
O24B 0.045(6) 0.097(9) 0.29(2) -0.072(13) -0.037(10) 0.009(6)
N25 0.038(2) 0.0237(18) 0.040(2) 0.0007(16) -0.0016(17) 0.0003(16)
O1W 0.045(8) 0.040(7) 0.009(5) 0.000 0.004(5) 0.000

loop_
_atom_type_symbol
_atom_type_description
_atom_type_scat_dispersion_real
_atom_type_scat_dispersion_imag
_atom_type_scat_source
C C 0.0181 0.0091 'International Tables Vol C Tables 4.2.6.8 and 6.1.1.4'
H H 0.0000 0.0000 'International Tables Vol C Tables 4.2.6.8 and 6.1.1.4'
N N 0.0311 0.0180 'International Tables Vol C Tables 4.2.6.8 and 6.1.1.4'
O O 0.0492 0.0322 'International Tables Vol C Tables 4.2.6.8 and 6.1.1.4'
V V 0.0687 2.1097 'International Tables Vol C Tables 4.2.6.8 and 6.1.1.4'

loop_
_geom_angle_atom_site_label_1
_geom_angle_atom_site_label_2
_geom_angle_atom_site_label_3
_geom_angle
_geom_angle_site_symmetry_1
_geom_angle_site_symmetry_3
_geom_angle_publ_flag
O22 V1 O21 105.9(2) . . ?
O22 V1 O8 103.16(18) . . ?
O21 V1 O8 95.02(17) . . ?
O22 V1 O14 101.94(15) . . ?
O21 V1 O14 92.47(15) . . ?
O8 V1 O14 150.67(14) . . ?
O22 V1 N11 113.08(17) . . ?
O21 V1 N11 140.6(2) . . ?
O8 V1 N11 81.92(13) . . ?
O14 V1 N11 74.43(12) . . ?
C6 C1 C2 120.9(5) . . ?
C6 C1 H1A 119.6 . . ?
C2 C1 H1A 119.6 . . ?
C3 C2 C1 119.7(5) . . ?
C3 C2 H2A 120.2 . . ?
C1 C2 H2A 120.2 . . ?
C4 C3 C2 120.0(4) . . ?
C4 C3 H3A 120.0 . . ?
C2 C3 H3A 120.0 . . ?
C3 C4 C5 120.6(5) . . ?
C3 C4 H4A 119.7 . . ?
C5 C4 H4A 119.7 . . ?
C4 C5 C6 119.9(5) . . ?
C4 C5 H5A 120.1 . . ?
C6 C5 H5A 120.1 . . ?
C1 C6 C5 119.0(4) . . ?
C1 C6 C7 119.1(4) . . ?
C5 C6 C7 121.9(4) . . ?
O8 C7 C9 122.8(4) . . ?
O8 C7 C6 114.1(4) . . ?
C9 C7 C6 123.0(4) . . ?
C7 O8 V1 135.9(3) . . ?
C7 C9 C10 124.5(4) . . ?
C7 C9 H9A 117.8 . . ?
C10 C9 H9A 117.8 . . ?
N11 C10 C9 120.7(4) . . ?
N11 C10 C15 119.8(4) . . ?
C9 C10 C15 119.4(4) . . ?
C10 N11 N12 113.6(3) . . ?
C10 N11 V1 130.4(3) . . ?
N12 N11 V1 116.0(2) . . ?
C13 N12 N11 108.9(3) . . ?
N12 C13 O14 122.1(4) . . ?
N12 C13 C16 120.9(3) . . ?
O14 C13 C16 117.0(3) . . ?
C13 O14 V1 118.4(2) . . ?
C10 C15 H15A 109.5 . . ?
C10 C15 H15B 109.5 . . ?
H15A C15 H15B 109.5 . . ?
C10 C15 H15C 109.5 . . ?
H15A C15 H15C 109.5 . . ?
H15B C15 H15C 109.5 . . ?
C20 C16 C17 118.3(4) . . ?
C20 C16 C13 117.3(4) . . ?
C17 C16 C13 124.3(3) . . ?
N19 C17 C16 120.8(4) . . ?
N19 C17 C18 114.7(4) . . ?
C16 C17 C18 124.6(4) . . ?
C17 C18 H18A 109.5 . . ?
C17 C18 H18B 109.5 . . ?
H18A C18 H18B 109.5 . . ?
C17 C18 H18C 109.5 . . ?
H18A C18 H18C 109.5 . . ?
H18B C18 H18C 109.5 . . ?
C17 N19 C17 121.3(5) . 3_656 ?
C16 C20 C16 120.3(5) . 3_656 ?
C16 C20 H20A 119.8 . . ?
C16 C20 H20A 119.8 3_656 . ?
O24A C23 H23A 109.4 . . ?
O24A C23 H23C 109.5 . . ?
H23A C23 H23C 109.5 . . ?
O24A C23 H23B 109.6 . . ?
H23A C23 H23B 109.5 . . ?
H23C C23 H23B 109.5 . . ?
O24B C23 H23F 109.3 . . ?
O24B C23 H23E 109.5 . . ?
H23F C23 H23E 109.5 . . ?
O24B C23 H23D 109.6 . . ?
H23F C23 H23D 109.5 . . ?
H23E C23 H23D 109.5 . . ?
C23 O24A H24A 109.5 . . ?
C23 O24B H24B 109.5 . . ?
H25A N25 H25B 125.8 . . ?
H25A N25 H25C 109.7 . . ?
H25B N25 H25C 104.0 . . ?
H25A N25 H25D 100.4 . . ?
H25B N25 H25D 106.1 . . ?
H25C N25 H25D 110.4 . . ?
H1WA O1W H1WB 99.3 . . ?

loop_
_geom_bond_atom_site_label_1
_geom_bond_atom_site_label_2
_geom_bond_distance
_geom_bond_site_symmetry_2
_geom_bond_publ_flag
V1 O22 1.618(3) . ?
V1 O21 1.637(4) . ?
V1 O8 1.915(3) . ?
V1 O14 1.954(3) . ?
V1 N11 2.108(3) . ?
C1 C6 1.373(7) . ?
C1 C2 1.400(7) . ?
C1 H1A 0.9500 . ?
C2 C3 1.379(7) . ?
C2 H2A 0.9500 . ?
C3 C4 1.377(8) . ?
C3 H3A 0.9500 . ?
C4 C5 1.391(6) . ?
C4 H4A 0.9500 . ?
C5 C6 1.400(6) . ?
C5 H5A 0.9500 . ?
C6 C7 1.501(6) . ?
C7 O8 1.304(5) . ?
C7 C9 1.352(6) . ?
C9 C10 1.416(6) . ?
C9 H9A 0.9500 . ?
C10 N11 1.324(5) . ?
C10 C15 1.498(6) . ?
N11 N12 1.406(5) . ?
N12 C13 1.294(5) . ?
C13 O14 1.318(5) . ?
C13 C16 1.487(5) . ?
C15 H15A 0.9800 . ?
C15 H15B 0.9800 . ?
C15 H15C 0.9800 . ?
C16 C20 1.394(5) . ?
C16 C17 1.399(6) . ?
C17 N19 1.347(5) . ?
C17 C18 1.503(5) . ?
C18 H18A 0.9800 . ?
C18 H18B 0.9800 . ?
C18 H18C 0.9800 . ?
C20 H20A 0.9500 . ?
C23 O24B 1.447(15) . ?
C23 O24A 1.462(18) . ?
C23 H23A 0.9800 . ?
C23 H23C 0.9800 . ?
C23 H23B 0.9800 . ?
C23 H23F 0.9800 . ?
C23 H23E 0.9800 . ?
C23 H23D 0.9800 . ?
O24A H24A 0.8400 . ?
O24B H24B 0.8400 . ?
N25 H25A 0.8711 . ?
N25 H25B 0.8853 . ?
N25 H25C 0.8769 . ?
N25 H25D 0.8709 . ?
O1W H1WA 0.9423 . ?
O1W H1WB 1.0083 . ?

loop_
_geom_hbond_atom_site_label_D
_geom_hbond_atom_site_label_H
_geom_hbond_atom_site_label_A
_geom_hbond_distance_DH
_geom_hbond_distance_HA
_geom_hbond_distance_DA
_geom_hbond_angle_DHA
_geom_hbond_site_symmetry_A
_geom_hbond_publ_flag
C15 H15C N11 0.98 2.62 3.488(6) 148.0 7_565 yes
O24A^a H24A^a O21 0.84 2.02 2.840(14) 167.0 1_554 yes
O24A^a H24A^a N25 0.84 2.49 2.964(12) 117.1 1_554 yes
N25 H25A O21 0.87 2.29 3.088(6) 151.5 7_576 yes
N25 H25A O22 0.87 2.36 3.080(5) 140.6 7_576 yes
N25 H25B O1W 0.89 2.06 2.948(7) 175.2 . yes
N25 H25C O21 0.88 1.91 2.781(5) 173.1 . yes
N25 H25D O22 0.87 1.98 2.833(5) 165.6 1_556 yes
N25 H25D O24B^b 0.87 2.36 2.824(15) 113.9 1_556 yes
O1W H1WA N19 0.94 1.78 2.720(15) 180.0 5_667 yes

loop_
_geom_torsion_atom_site_label_1
_geom_torsion_atom_site_label_2
_geom_torsion_atom_site_label_3
_geom_torsion_atom_site_label_4
_geom_torsion
_geom_torsion_site_symmetry_1
_geom_torsion_site_symmetry_2
_geom_torsion_site_symmetry_3
_geom_torsion_site_symmetry_4
_geom_torsion_publ_flag
C6 C1 C2 C3 -2.6(8) . . . . ?
C1 C2 C3 C4 1.1(8) . . . . ?
C2 C3 C4 C5 0.1(8) . . . . ?
C3 C4 C5 C6 0.1(8) . . . . ?
C2 C1 C6 C5 2.7(8) . . . . ?
C2 C1 C6 C7 -177.7(5) . . . . ?
C4 C5 C6 C1 -1.5(8) . . . . ?
C4 C5 C6 C7 179.0(5) . . . . ?
C1 C6 C7 O8 -1.9(6) . . . . ?
C5 C6 C7 O8 177.6(4) . . . . ?
C1 C6 C7 C9 174.2(5) . . . . ?
C5 C6 C7 C9 -6.3(7) . . . . ?
C9 C7 O8 V1 17.3(7) . . . . ?
C6 C7 O8 V1 -166.6(3) . . . . ?
O8 C7 C9 C10 3.8(7) . . . . ?
C6 C7 C9 C10 -171.9(4) . . . . ?
C7 C9 C10 N11 -8.2(7) . . . . ?
C7 C9 C10 C15 167.8(4) . . . . ?
C9 C10 N11 N12 174.7(4) . . . . ?
C15 C10 N11 N12 -1.4(5) . . . . ?
C9 C10 N11 V1 -5.2(6) . . . . ?
C15 C10 N11 V1 178.8(3) . . . . ?
C10 N11 N12 C13 -178.3(3) . . . . ?
V1 N11 N12 C13 1.5(4) . . . . ?
N11 N12 C13 O14 0.7(5) . . . . ?
N11 N12 C13 C16 -179.3(3) . . . . ?
N12 C13 O14 V1 -2.8(5) . . . . ?
C16 C13 O14 V1 177.2(3) . . . . ?
N12 C13 C16 C20 164.4(3) . . . . ?
O14 C13 C16 C20 -15.5(5) . . . . ?
N12 C13 C16 C17 -16.3(6) . . . . ?
O14 C13 C16 C17 163.7(4) . . . . ?
C20 C16 C17 N19 -4.4(5) . . . . ?
C13 C16 C17 N19 176.3(3) . . . . ?
C20 C16 C17 C18 174.9(3) . . . . ?
C13 C16 C17 C18 -4.3(7) . . . . ?
C16 C17 N19 C17 2.3(3) . . . 3_656 ?
C18 C17 N19 C17 -177.2(4) . . . 3_656 ?
C17 C16 C20 C16 2.2(3) . . . 3_656 ?
C13 C16 C20 C16 -178.5(4) . . . 3_656 ?
